data_2311435
loop_
_publ_author_name
'Moyaert, Tristen E.'
'Paul, Christina'
'Chen, Weibin'
'Sarjeant, Amy A.'
'Dawe, Louise N.'

_publ_section_title
;
 Aqua-chlorido-(2-{[6-(di-methyl-amino)-pyrimidin-4-yl]sulfan-yl}pyrimidine-4,6-di-amine)-copper(II)
 chloride hydrate.
;
_journal_coeditor_code ZL2715
_journal_issue 'Pt 10'
_journal_name_full 'Acta crystallographica. Section E, Crystallographic communications'
_journal_page_first 1534
_journal_page_last 1538
_journal_paper_doi 10.1107/S205698901701338X
_journal_volume 73
_journal_year 2017
_chemical_formula_iupac '[Cu Cl1.51 (C10 H13 N7 S) (H2 O)1.49], 0.49Cl, 1.51H2 O'
_chemical_formula_moiety 'C10 H16 Cl1.51 Cu N7 O1.49 S, 0.49(Cl), 1.51(H2 O)'
_chemical_formula_sum 'C10 H19 Cl2 Cu N7 O3 S'
_chemical_formula_weight 451.82
_chemical_name_systematic
'Aqua[aqua/chlorido(0.49/0.51)](2-{[6-(dimethylamino)pyrimidin-4-yl]sulfanyl}pyrimidine-4,6-diamine)copper(II) 0.49-chloride 1.51-hydrate'
_space_group_crystal_system monoclinic
_space_group_IT_number 14
_space_group_name_Hall '-P 2ybc'
_space_group_name_H-M_alt 'P 1 21/c 1'
_atom_sites_solution_hydrogens mixed
_audit_creation_method
;
Olex2 1.2
(compiled 2017.08.10 svn.r3458 for OlexSys, GUI svn.r5381)
;
_cell_angle_alpha 90
_cell_angle_beta 103.1543(16)
_cell_angle_gamma 90
_cell_formula_units_Z 4
_cell_length_a 11.42069(19)
_cell_length_b 7.23911(12)
_cell_length_c 21.6990(3)
_cell_measurement_reflns_used 13698
_cell_measurement_temperature 110(2)
_cell_measurement_theta_max 66.2710
_cell_measurement_theta_min 3.9630
_cell_volume 1746.91(5)
_computing_cell_refinement
;
CrysAlis PRO (Rigaku OD, 2015)
;
_computing_data_collection
;
APEX2 (Bruker, 2012)
;
_computing_data_reduction
;
CrysAlis PRO (Rigaku OD, 2015)
;
_computing_molecular_graphics
;
<i>OLEX2</i> (Dolomanov <i>et al.</i>,  2009)
;
_computing_publication_material
;
<i>OLEX2</i> (Dolomanov <i>et al.</i>,  2009)
;
_computing_structure_refinement
;
SHELXL2016 (Sheldrick, 2015b)
;
_computing_structure_solution
;
SHELXT (Sheldrick, 2015a)
;
_diffrn_ambient_temperature 110(2)
_diffrn_measured_fraction_theta_full 0.978
_diffrn_measured_fraction_theta_max 0.978
_diffrn_measurement_device 'Bruker APEXII CCD'
_diffrn_measurement_device_type 'Bruker APEXII CCD with CrysAlis PRO imported SAXI images'
_diffrn_measurement_method '\w and \f scans'
_diffrn_radiation_monochromator graphite
_diffrn_radiation_type CuK\a
_diffrn_radiation_wavelength 1.54178
_diffrn_reflns_av_R_equivalents 0.0512
_diffrn_reflns_limit_h_max 13
_diffrn_reflns_limit_h_min -13
_diffrn_reflns_limit_k_max 8
_diffrn_reflns_limit_k_min -8
_diffrn_reflns_limit_l_max 22
_diffrn_reflns_limit_l_min -25
_diffrn_reflns_number 22331
_diffrn_reflns_theta_full 66.383
_diffrn_reflns_theta_max 66.383
_diffrn_reflns_theta_min 3.975
_exptl_absorpt_coefficient_mu 5.943
_exptl_absorpt_correction_T_max 0.11544
_exptl_absorpt_correction_T_min 0.03350
_exptl_absorpt_correction_type multi-scan
_exptl_absorpt_process_details
;
(CrysAlis PRO; Rigaku Oxford Diffraction, 2015)
;
_exptl_crystal_colour green
_exptl_crystal_density_diffrn 1.718
_exptl_crystal_description prism
_exptl_crystal_F_000 924
_exptl_crystal_size_max 0.271
_exptl_crystal_size_mid 0.186
_exptl_crystal_size_min 0.171
_refine_diff_density_max 0.322
_refine_diff_density_min -0.319
_refine_ls_extinction_method none
_refine_ls_goodness_of_fit_ref 1.040
_refine_ls_hydrogen_treatment mixed
_refine_ls_matrix_type full
_refine_ls_number_parameters 261
_refine_ls_number_reflns 3000
_refine_ls_number_restraints 47
_refine_ls_restrained_S_all 1.081
_refine_ls_R_factor_all 0.0386
_refine_ls_R_factor_gt 0.0297
_refine_ls_shift/su_max 0.001
_refine_ls_shift/su_mean 0.000
_refine_ls_structure_factor_coef Fsqd
_refine_ls_weighting_details 'w=1/[\s^2^(Fo^2^)+(0.0438P)^2^+0.8086P] where P=(Fo^2^+2Fc^2^)/3'
_refine_ls_weighting_scheme calc
_refine_ls_wR_factor_gt 0.0742
_refine_ls_wR_factor_ref 0.0790
_reflns_number_gt 2523
_reflns_number_total 3000
_reflns_threshold_expression 'I > 2\s(I)'
_cod_data_source_file zl2715sup1.cif
_cod_data_source_block I
_cod_original_sg_symbol_H-M 'P 21/c'
_cod_database_code 2311435
_shelx_space_group_comment
;
The symmetry employed for this shelxl refinement is uniquely defined
by the following loop, which should always be used as a source of
symmetry information in preference to the above space-group names.
They are only intended as comments.
;
_shelx_estimated_absorpt_t_min 0.296
_shelx_estimated_absorpt_t_max 0.430

loop_
_space_group_symop_operation_xyz
'x, y, z'
'-x, y+1/2, -z+1/2'
'-x, -y, -z'
'x, -y-1/2, z-1/2'

loop_
_atom_site_type_symbol
_atom_site_label
_atom_site_fract_x
_atom_site_fract_y
_atom_site_fract_z
_atom_site_U_iso_or_equiv
_atom_site_adp_type
_atom_site_calc_flag
_atom_site_occupancy
_atom_site_disorder_assembly
_atom_site_disorder_group
Cu Cu1 0.65886(3) 0.87641(5) 0.36726(2) 0.02056(12) Uani d 1 . .
Cl Cl1 0.59471(5) 0.68609(9) 0.43587(3) 0.02412(16) Uani d 1 . .
Cl Cl2 0.81961(17) 1.0193(3) 0.45364(9) 0.0250(6) Uani d 0.511(5) A 1
Cl Cl3 0.9316(3) 0.7674(6) 0.55061(13) 0.0648(12) Uani d 0.489(5) A 2
S S1 0.47778(6) 0.94220(9) 0.22968(3) 0.02244(16) Uani d 1 . .
O O1 0.77219(16) 0.6829(3) 0.34783(8) 0.0256(4) Uani d 1 . .
H H1A 0.743(3) 0.635(4) 0.3084(9) 0.051(11) Uiso d 1 . .
H H1B 0.790(3) 0.586(4) 0.3750(15) 0.062(12) Uiso d 1 . .
O O3 0.9002(6) 0.6924(9) 0.5536(4) 0.0305(15) Uani d 0.511(5) A 1
H H3A 0.873556 0.784224 0.524170 0.046 Uiso d 0.511(5) A 1
H H3B 0.982596 0.704284 0.569168 0.046 Uiso d 0.511(5) A 1
O O4 1.148(5) 0.571(8) 0.560(3) 0.056(3) Uani d 0.511(5) A 1
H H4A 1.164621 0.489914 0.531128 0.084 Uiso d 0.511(5) A 1
H H4B 1.218311 0.634714 0.578705 0.084 Uiso d 0.511(5) A 1
O O2 0.7814(6) 1.0316(10) 0.4446(3) 0.0250(6) Uani d 0.489(5) A 2
H H2A 0.816574 1.128467 0.429387 0.038 Uiso d 0.489(5) A 2
H H2B 0.842833 0.962117 0.467637 0.038 Uiso d 0.489(5) A 2
O O5 1.141(5) 0.553(9) 0.557(3) 0.056(3) Uani d 0.489(5) A 2
H H5C 1.094042 0.658743 0.549583 0.084 Uiso d 0.489(5) A 2
H H5D 1.164982 0.487073 0.526489 0.084 Uiso d 0.489(5) A 2
N N1 0.50737(19) 1.0333(3) 0.35292(9) 0.0214(5) Uani d 1 . .
N N2 0.31504(19) 1.0711(3) 0.28275(10) 0.0229(5) Uani d 1 . .
N N3 0.86159(19) 1.1243(3) 0.25035(10) 0.0238(5) Uani d 1 . .
N N4 0.70468(19) 1.0147(3) 0.29669(9) 0.0213(5) Uani d 1 . .
N N5 0.5433(2) 1.1471(4) 0.45509(11) 0.0286(5) Uani d 1 . .
H H5A 0.614(3) 1.106(5) 0.4577(15) 0.034 Uiso d 1 . .
H H5B 0.517(3) 1.185(5) 0.4834(16) 0.034 Uiso d 1 . .
N N6 0.1509(2) 1.1695(4) 0.32017(14) 0.0321(6) Uani d 1 . .
H H6A 0.122(3) 1.202(5) 0.3488(17) 0.033(9) Uiso d 1 . .
H H6B 0.109(3) 1.134(5) 0.2867(17) 0.037(10) Uiso d 1 . .
N N7 0.8262(2) 1.1817(3) 0.14302(10) 0.0266(5) Uani d 1 . .
C C1 0.4646(2) 1.1146(4) 0.40076(12) 0.0232(6) Uani d 1 . .
C C2 0.3434(2) 1.1595(4) 0.39165(12) 0.0250(6) Uani d 1 . .
H H2 0.312207 1.208633 0.425222 0.030 Uiso calc 1 . .
C C3 0.2696(2) 1.1307(4) 0.33244(13) 0.0246(6) Uani d 1 . .
C C4 0.4299(2) 1.0264(3) 0.29687(11) 0.0204(5) Uani d 1 . .
C C5 0.6270(2) 1.0255(3) 0.23952(11) 0.0205(5) Uani d 1 . .
C C6 0.6605(2) 1.0850(3) 0.18649(11) 0.0203(5) Uani d 1 . .
H H6 0.604065 1.095192 0.147050 0.024 Uiso calc 1 . .
C C7 0.7828(2) 1.1307(4) 0.19266(12) 0.0229(6) Uani d 1 . .
C C8 0.8173(2) 1.0684(4) 0.29833(12) 0.0235(6) Uani d 1 . .
H H8 0.871669 1.066177 0.338604 0.028 Uiso calc 1 . .
C C9 0.7483(3) 1.1897(4) 0.07954(13) 0.0342(7) Uani d 1 . .
H H9A 0.729605 1.063940 0.063603 0.051 Uiso calc 1 . .
H H9B 0.789517 1.256260 0.051290 0.051 Uiso calc 1 . .
H H9C 0.673663 1.254206 0.081154 0.051 Uiso calc 1 . .
C C10 0.9543(3) 1.2111(5) 0.14952(14) 0.0360(7) Uani d 1 . .
H H10A 0.984405 1.295187 0.184969 0.054 Uiso calc 1 . .
H H10B 0.968239 1.265239 0.110432 0.054 Uiso calc 1 . .
H H10C 0.996500 1.092607 0.157550 0.054 Uiso calc 1 . .

loop_
_atom_site_aniso_label
_atom_site_aniso_U_11
_atom_site_aniso_U_22
_atom_site_aniso_U_33
_atom_site_aniso_U_12
_atom_site_aniso_U_13
_atom_site_aniso_U_23
Cu1 0.0206(2) 0.0275(2) 0.0147(2) 0.00178(16) 0.00640(14) 0.00253(14)
Cl1 0.0240(3) 0.0325(3) 0.0171(3) 0.0027(3) 0.0072(2) 0.0045(2)
Cl2 0.0180(12) 0.0367(7) 0.0183(8) 0.0039(8) -0.0002(7) 0.0004(5)
Cl3 0.055(2) 0.110(3) 0.0285(11) 0.0397(19) 0.0078(11) -0.0013(16)
S1 0.0219(3) 0.0293(3) 0.0168(3) -0.0034(3) 0.0060(2) -0.0018(2)
O1 0.0215(10) 0.0351(11) 0.0208(10) 0.0028(8) 0.0059(8) 0.0012(8)
O3 0.021(3) 0.038(3) 0.035(3) 0.007(2) 0.011(2) 0.012(2)
O4 0.080(5) 0.054(8) 0.034(4) 0.022(4) 0.013(3) 0.009(4)
O2 0.0180(12) 0.0367(7) 0.0183(8) 0.0039(8) -0.0002(7) 0.0004(5)
O5 0.080(5) 0.054(8) 0.034(4) 0.022(4) 0.013(3) 0.009(4)
N1 0.0239(11) 0.0268(12) 0.0149(10) 0.0019(9) 0.0075(9) 0.0032(9)
N2 0.0216(11) 0.0266(12) 0.0209(11) -0.0009(9) 0.0059(9) 0.0051(9)
N3 0.0212(11) 0.0319(12) 0.0188(11) -0.0002(10) 0.0055(9) 0.0019(9)
N4 0.0212(11) 0.0276(12) 0.0156(10) 0.0006(9) 0.0051(8) -0.0001(8)
N5 0.0288(13) 0.0421(15) 0.0162(11) 0.0084(11) 0.0080(10) -0.0024(10)
N6 0.0233(13) 0.0439(16) 0.0306(15) 0.0030(11) 0.0092(12) 0.0048(12)
N7 0.0251(12) 0.0394(14) 0.0175(11) -0.0014(10) 0.0092(9) 0.0033(9)
C1 0.0276(14) 0.0244(14) 0.0199(13) 0.0024(11) 0.0100(11) 0.0068(10)
C2 0.0285(15) 0.0282(14) 0.0213(13) 0.0046(11) 0.0117(11) 0.0054(10)
C3 0.0253(14) 0.0234(14) 0.0277(14) 0.0016(11) 0.0113(11) 0.0101(11)
C4 0.0236(14) 0.0200(13) 0.0191(12) -0.0006(11) 0.0083(10) 0.0044(10)
C5 0.0222(13) 0.0215(13) 0.0189(12) 0.0023(10) 0.0068(10) -0.0024(10)
C6 0.0222(13) 0.0251(14) 0.0144(12) 0.0013(11) 0.0057(10) 0.0001(10)
C7 0.0275(14) 0.0234(13) 0.0196(13) 0.0005(11) 0.0091(11) -0.0029(10)
C8 0.0238(14) 0.0292(14) 0.0174(12) 0.0023(11) 0.0047(10) 0.0013(10)
C9 0.0341(16) 0.0502(18) 0.0193(14) -0.0019(14) 0.0079(12) 0.0053(12)
C10 0.0254(15) 0.057(2) 0.0291(15) -0.0059(14) 0.0138(12) 0.0002(14)

loop_
_atom_type_symbol
_atom_type_description
_atom_type_scat_dispersion_real
_atom_type_scat_dispersion_imag
_atom_type_scat_source
C C 0.0181 0.0091 'International Tables Vol C Tables 4.2.6.8 and 6.1.1.4'
H H 0.0000 0.0000 'International Tables Vol C Tables 4.2.6.8 and 6.1.1.4'
Cl Cl 0.3639 0.7018 'International Tables Vol C Tables 4.2.6.8 and 6.1.1.4'
Cu Cu -1.9646 0.5888 'International Tables Vol C Tables 4.2.6.8 and 6.1.1.4'
N N 0.0311 0.0180 'International Tables Vol C Tables 4.2.6.8 and 6.1.1.4'
O O 0.0492 0.0322 'International Tables Vol C Tables 4.2.6.8 and 6.1.1.4'
S S 0.3331 0.5567 'International Tables Vol C Tables 4.2.6.8 and 6.1.1.4'

loop_
_geom_angle_atom_site_label_1
_geom_angle_atom_site_label_2
_geom_angle_atom_site_label_3
_geom_angle
_geom_angle_publ_flag
Cl1 Cu1 Cl2 92.89(5) y
O1 Cu1 Cl1 91.94(6) y
O1 Cu1 Cl2 92.69(7) y
O1 Cu1 O2 100.64(18) y
O1 Cu1 N1 157.01(8) y
O2 Cu1 Cl1 93.1(2) y
N1 Cu1 Cl1 92.81(6) y
N1 Cu1 Cl2 109.51(8) y
N1 Cu1 O2 101.55(18) y
N4 Cu1 Cl1 171.10(6) y
N4 Cu1 Cl2 95.20(8) y
N4 Cu1 O1 83.98(8) y
N4 Cu1 O2 95.5(2) y
N4 Cu1 N1 87.99(8) y
C5 S1 C4 104.53(12) y
Cu1 O1 H1A 110(2) ?
Cu1 O1 H1B 118(3) ?
H1A O1 H1B 107(3) ?
H3A O3 H3B 109.4 ?
H4A O4 H4B 108.7 ?
Cu1 O2 H2A 111.7 ?
Cu1 O2 H2B 114.0 ?
H2A O2 H2B 106.1 ?
H5C O5 H5D 123.9 ?
C1 N1 Cu1 124.00(17) ?
C4 N1 Cu1 118.91(17) ?
C4 N1 C1 115.4(2) ?
C4 N2 C3 115.5(2) ?
C8 N3 C7 116.2(2) ?
C5 N4 Cu1 120.02(17) ?
C8 N4 Cu1 122.97(17) ?
C8 N4 C5 115.7(2) ?
H5A N5 H5B 126(3) ?
C1 N5 H5A 116(2) ?
C1 N5 H5B 116(2) ?
H6A N6 H6B 122(4) ?
C3 N6 H6A 119(2) ?
C3 N6 H6B 118(2) ?
C7 N7 C9 120.8(2) ?
C7 N7 C10 120.8(2) ?
C10 N7 C9 118.0(2) ?
N1 C1 C2 120.3(2) ?
N5 C1 N1 117.4(2) ?
N5 C1 C2 122.3(2) ?
C1 C2 H2 120.9 ?
C3 C2 C1 118.2(2) ?
C3 C2 H2 120.9 ?
N2 C3 C2 121.3(2) ?
N6 C3 N2 117.0(3) ?
N6 C3 C2 121.6(3) ?
N1 C4 S1 119.87(19) ?
N2 C4 S1 111.66(18) ?
N2 C4 N1 128.4(2) ?
N4 C5 S1 120.15(18) ?
N4 C5 C6 122.7(2) ?
C6 C5 S1 116.92(19) ?
C5 C6 H6 121.4 ?
C5 C6 C7 117.1(2) ?
C7 C6 H6 121.4 ?
N3 C7 C6 120.7(2) ?
N7 C7 N3 117.4(2) ?
N7 C7 C6 122.0(2) ?
N3 C8 N4 127.4(2) ?
N3 C8 H8 116.3 ?
N4 C8 H8 116.3 ?
N7 C9 H9A 109.5 ?
N7 C9 H9B 109.5 ?
N7 C9 H9C 109.5 ?
H9A C9 H9B 109.5 ?
H9A C9 H9C 109.5 ?
H9B C9 H9C 109.5 ?
N7 C10 H10A 109.5 ?
N7 C10 H10B 109.5 ?
N7 C10 H10C 109.5 ?
H10A C10 H10B 109.5 ?
H10A C10 H10C 109.5 ?
H10B C10 H10C 109.5 ?

loop_
_geom_bond_atom_site_label_1
_geom_bond_atom_site_label_2
_geom_bond_distance
_geom_bond_publ_flag
Cu1 Cl1 2.2689(7) y
Cu1 Cl2 2.5273(19) y
Cu1 O1 2.0158(19) y
Cu1 O2 2.229(6) y
Cu1 N1 2.034(2) y
Cu1 N4 1.996(2) y
S1 C4 1.777(2) y
S1 C5 1.774(3) y
O1 H1A 0.915(14) ?
O1 H1B 0.911(15) ?
O3 H3A 0.9233 ?
O3 H3B 0.9290 ?
O4 H4A 0.9144 ?
O4 H4B 0.9323 ?
O2 H2A 0.9063 ?
O2 H2B 0.9141 ?
O5 H5C 0.9293 ?
O5 H5D 0.9107 ?
N1 C1 1.376(3) ?
N1 C4 1.332(3) y
N2 C3 1.368(4) ?
N2 C4 1.318(3) ?
N3 C7 1.366(3) ?
N3 C8 1.320(3) ?
N4 C5 1.353(3) y
N4 C8 1.336(3) ?
N5 H5A 0.84(3) ?
N5 H5B 0.79(3) ?
N5 C1 1.331(4) ?
N6 H6A 0.80(4) ?
N6 H6B 0.81(4) ?
N6 C3 1.351(4) ?
N7 C7 1.337(3) ?
N7 C9 1.461(3) ?
N7 C10 1.452(3) ?
C1 C2 1.392(4) ?
C2 H2 0.9500 ?
C2 C3 1.383(4) ?
C5 C6 1.363(4) ?
C6 H6 0.9500 ?
C6 C7 1.411(4) ?
C8 H8 0.9500 ?
C9 H9A 0.9800 ?
C9 H9B 0.9800 ?
C9 H9C 0.9800 ?
C10 H10A 0.9800 ?
C10 H10B 0.9800 ?
C10 H10C 0.9800 ?

loop_
_geom_hbond_atom_site_label_D
_geom_hbond_atom_site_label_H
_geom_hbond_atom_site_label_A
_geom_hbond_site_symmetry_A
_geom_hbond_distance_DH
_geom_hbond_distance_HA
_geom_hbond_distance_DA
_geom_hbond_angle_DHA
_geom_hbond_publ_flag
O1 H1A S1 2_645 0.915(14) 2.83(3) 3.439(2) 125(3) ?
O1 H1A N2 2_645 0.915(14) 1.991(16) 2.897(3) 170(3) y
O1 H1B O4 3_766 0.911(15) 1.82(6) 2.71(6) 167(4) y
O1 H1B O5 3_766 0.911(15) 1.80(6) 2.69(6) 162(4) y
O3 H3A Cl2 . 0.92 2.28 3.200(7) 176.4 y
O3 H3B O4 . 0.93 2.17 2.94(6) 139.2 y
O4 H4A Cl1 3_766 0.91 2.97 3.46(6) 115.7 ?
O4 H4A O3 3_766 0.91 2.25 3.07(6) 149.6 y
O4 H4B Cl2 3_776 0.93 2.61 3.01(6) 106.7 ?
O2 H2A O5 3_776 0.91 2.36 3.13(6) 143.7 ?
O2 H2B Cl3 . 0.91 2.33 3.177(7) 154.3 y
O5 H5C Cl3 . 0.93 2.02 2.83(6) 144.8 y
O5 H5C O2 3_776 0.93 2.64 3.13(6) 113.8 ?
O5 H5D Cl1 3_766 0.91 2.96 3.45(6) 115.5 ?
O5 H5D Cl3 3_766 0.91 2.56 3.27(6) 134.6 ?
N5 H5A Cl1 . 0.84(3) 3.08(3) 3.430(3) 108(2) ?
N5 H5A Cl2 . 0.84(3) 2.46(3) 3.295(3) 172(3) y
N5 H5A O2 . 0.84(3) 2.07(3) 2.903(7) 167(3) y
N5 H5B Cl1 3_676 0.79(3) 2.56(4) 3.353(3) 173(3) y
N6 H6A Cl3 3_676 0.80(4) 2.41(4) 3.187(4) 165(3) y
N6 H6A O3 3_676 0.80(4) 2.32(4) 3.094(8) 163(3) y
N6 H6B N3 1_455 0.81(4) 2.76(4) 3.323(3) 128(3) ?
